data_7250954
loop_
_publ_author_name
'Mingazhetdinova, Dilyara O.'
'Nefedova, Anna A.'
'Kozhikhov, Andrey A.'
'Agarkov, Artem S.'
'Litvinov, Igor A.'
'Frantsuzova, Lubov V.'
'Islamov, Daut R.'
'Solovieva, Svetlana E.'
'Antipin, Igor S.'

_publ_section_title
;
 Supramolecular interplay: how non-covalent bonds affect the crystal
 packing of 2-arylmethylidenethiazolo[3,2-a]pyrimidines
;
_journal_issue 42
_journal_name_full CrystEngComm
_journal_page_first 6884
_journal_page_last 6893
_journal_paper_doi 10.1039/D5CE00511F
_journal_volume 27
_journal_year 2025
_chemical_formula_moiety 'C23 H18 Br I N2 O3 S'
_chemical_formula_sum 'C23 H18 Br I N2 O3 S'
_chemical_formula_weight 609.26
_space_group_crystal_system triclinic
_space_group_IT_number 2
_space_group_name_Hall '-P 1'
_space_group_name_H-M_alt 'P -1'
_atom_sites_solution_hydrogens geom
_audit_creation_method SHELXL-2018/3
_audit_update_record
;
2025-05-16 deposited with the CCDC.	2025-09-16 downloaded from the CCDC.
;
_cell_angle_alpha 76.930(2)
_cell_angle_beta 85.086(2)
_cell_angle_gamma 88.512(2)
_cell_formula_units_Z 2
_cell_length_a 10.1225(8)
_cell_length_b 10.4444(8)
_cell_length_c 10.9523(8)
_cell_measurement_reflns_used 9295
_cell_measurement_temperature 100(2)
_cell_measurement_theta_max 34.04
_cell_measurement_theta_min 2.44
_cell_volume 1123.75(15)
_computing_cell_refinement 'Bruker SAINT'
_computing_data_collection 'Bruker APEX2'
_computing_data_reduction 'Bruker SAINT'
_computing_molecular_graphics 'Bruker SHELXTL'
_computing_publication_material 'Bruker SHELXTL'
_computing_structure_refinement 'SHELXL-2018/3 (Sheldrick, 2018)'
_computing_structure_solution 'SHELXT 2014/5 (Sheldrick, 2014)'
_diffrn_ambient_temperature 100(2)
_diffrn_measured_fraction_theta_full 0.991
_diffrn_measured_fraction_theta_max 0.995
_diffrn_measurement_device_type 'Bruker D8 QUEST'
_diffrn_measurement_method '\f and \w scans'
_diffrn_radiation_type MoK\a
_diffrn_radiation_wavelength 0.71073
_diffrn_reflns_av_R_equivalents 0.0558
_diffrn_reflns_av_unetI/netI 0.0285
_diffrn_reflns_Laue_measured_fraction_full 0.991
_diffrn_reflns_Laue_measured_fraction_max 0.995
_diffrn_reflns_limit_h_max 15
_diffrn_reflns_limit_h_min -15
_diffrn_reflns_limit_k_max 15
_diffrn_reflns_limit_k_min -15
_diffrn_reflns_limit_l_max 16
_diffrn_reflns_limit_l_min -16
_diffrn_reflns_number 85068
_diffrn_reflns_point_group_measured_fraction_full 0.991
_diffrn_reflns_point_group_measured_fraction_max 0.995
_diffrn_reflns_theta_full 25.242
_diffrn_reflns_theta_max 31.999
_diffrn_reflns_theta_min 2.440
_diffrn_source 'I\mS DIAMOND'
_exptl_absorpt_coefficient_mu 3.324
_exptl_absorpt_correction_T_max 0.7467
_exptl_absorpt_correction_T_min 0.6084
_exptl_absorpt_correction_type multi-scan
_exptl_crystal_colour yellow
_exptl_crystal_density_diffrn 1.801
_exptl_crystal_description prismatic
_exptl_crystal_F_000 596
_exptl_crystal_size_max 0.22
_exptl_crystal_size_mid 0.15
_exptl_crystal_size_min 0.10
_refine_diff_density_max 2.314
_refine_diff_density_min -1.093
_refine_diff_density_rms 0.160
_refine_ls_extinction_method none
_refine_ls_goodness_of_fit_ref 1.017
_refine_ls_hydrogen_treatment constr
_refine_ls_matrix_type full
_refine_ls_number_parameters 282
_refine_ls_number_reflns 7771
_refine_ls_number_restraints 0
_refine_ls_restrained_S_all 1.017
_refine_ls_R_factor_all 0.0423
_refine_ls_R_factor_gt 0.0304
_refine_ls_shift/su_max 0.002
_refine_ls_shift/su_mean 0.000
_refine_ls_structure_factor_coef Fsqd
_refine_ls_weighting_details 'w=1/[\s^2^(Fo^2^)+(0.0520P)^2^+0.5011P] where P=(Fo^2^+2Fc^2^)/3'
_refine_ls_weighting_scheme calc
_refine_ls_wR_factor_gt 0.0792
_refine_ls_wR_factor_ref 0.0840
_reflns_Friedel_coverage 0.000
_reflns_number_gt 6374
_reflns_number_total 7771
_reflns_threshold_expression 'I > 2\s(I)'
_cod_data_source_file d5ce00511f2.cif
_cod_data_source_block shelx_CCDC7
_cod_depositor_comments 'Adding full bibliography for 7250946--7250954.cif.'
_cod_database_code 7250954
_shelx_shelxl_version_number 2018/3
_shelx_space_group_comment
;
The symmetry employed for this shelxl refinement is uniquely defined
by the following loop, which should always be used as a source of
symmetry information in preference to the above space-group names.
They are only intended as comments.
;

loop_
_space_group_symop_operation_xyz
'x, y, z'
'-x, -y, -z'

loop_
_atom_site_label
_atom_site_type_symbol
_atom_site_fract_x
_atom_site_fract_y
_atom_site_fract_z
_atom_site_U_iso_or_equiv
_atom_site_adp_type
_atom_site_occupancy
_atom_site_site_symmetry_order
_atom_site_calc_flag
_atom_site_refinement_flags_posn
_atom_site_refinement_flags_adp
_atom_site_refinement_flags_occupancy
_atom_site_disorder_assembly
_atom_site_disorder_group
C2 C 0.61775(19) 0.54524(18) 0.57761(18) 0.0149(3) Uani 1 1 d . . . . .
C3 C 0.52556(19) 0.65764(18) 0.58180(17) 0.0140(3) Uani 1 1 d . . . . .
C5 C 0.36462(18) 0.73556(18) 0.73669(17) 0.0141(3) Uani 1 1 d . . . . .
H5 H 0.314566 0.784756 0.665599 0.017 Uiso 1 1 calc R U . . .
C6 C 0.26636(19) 0.6693(2) 0.84315(18) 0.0168(3) Uani 1 1 d . . . . .
C7 C 0.2845(2) 0.5454(2) 0.90699(19) 0.0198(4) Uani 1 1 d . . . . .
C8A C 0.46173(19) 0.51207(19) 0.77286(18) 0.0155(3) Uani 1 1 d . . . . .
C9 C 0.70853(19) 0.55047(19) 0.47998(19) 0.0167(3) Uani 1 1 d . . . . .
H9 H 0.705841 0.627974 0.415140 0.020 Uiso 1 1 calc R U . . .
C10 C 0.81051(19) 0.4555(2) 0.45824(19) 0.0176(4) Uani 1 1 d . . . . .
C11 C 0.9074(2) 0.4944(2) 0.3582(2) 0.0239(4) Uani 1 1 d . . . . .
H11 H 0.902610 0.579845 0.305378 0.029 Uiso 1 1 calc R U . . .
C12 C 1.0101(2) 0.4107(3) 0.3350(2) 0.0277(5) Uani 1 1 d . . . . .
H12 H 1.075566 0.438787 0.267262 0.033 Uiso 1 1 calc R U . . .
C13 C 1.0166(2) 0.2859(2) 0.4110(2) 0.0218(4) Uani 1 1 d . . . . .
C14 C 0.9211(2) 0.2435(2) 0.5092(2) 0.0254(4) Uani 1 1 d . . . . .
H14 H 0.925396 0.157055 0.560065 0.031 Uiso 1 1 calc R U . . .
C15 C 0.8192(2) 0.3280(2) 0.5328(2) 0.0242(4) Uani 1 1 d . . . . .
H15 H 0.754128 0.298987 0.600670 0.029 Uiso 1 1 calc R U . . .
C16 C 0.45501(18) 0.83016(18) 0.77529(17) 0.0131(3) Uani 1 1 d . . . . .
C17 C 0.5191(2) 0.79157(19) 0.88522(18) 0.0164(3) Uani 1 1 d . . . . .
H17 H 0.503782 0.706313 0.937046 0.020 Uiso 1 1 calc R U . . .
C18 C 0.6048(2) 0.8755(2) 0.92035(18) 0.0170(3) Uani 1 1 d . . . . .
H18 H 0.649241 0.848175 0.994988 0.020 Uiso 1 1 calc R U . . .
C19 C 0.62458(18) 1.00042(19) 0.84420(18) 0.0152(3) Uani 1 1 d . . . . .
C20 C 0.5613(2) 1.04150(19) 0.73553(19) 0.0183(4) Uani 1 1 d . . . . .
H20 H 0.575544 1.127480 0.684878 0.022 Uiso 1 1 calc R U . . .
C21 C 0.4764(2) 0.95589(19) 0.70063(18) 0.0170(3) Uani 1 1 d . . . . .
H21 H 0.432858 0.983337 0.625512 0.020 Uiso 1 1 calc R U . . .
C22 C 0.1563(2) 0.7547(2) 0.8767(2) 0.0208(4) Uani 1 1 d . . . . .
C23 C 0.0727(2) 0.9738(2) 0.8291(2) 0.0281(5) Uani 1 1 d . . . . .
H23A H 0.049647 0.957388 0.920930 0.034 Uiso 1 1 calc R U . . .
H23B H -0.009697 0.971126 0.787062 0.034 Uiso 1 1 calc R U . . .
C24 C 0.1380(3) 1.1052(3) 0.7825(3) 0.0383(6) Uani 1 1 d . . . . .
H24A H 0.218397 1.107194 0.825896 0.058 Uiso 1 1 calc R U . . .
H24B H 0.076719 1.174457 0.799434 0.058 Uiso 1 1 calc R U . . .
H24C H 0.161518 1.119676 0.691762 0.058 Uiso 1 1 calc R U . . .
C25 C 0.1988(2) 0.4714(3) 1.0177(2) 0.0300(5) Uani 1 1 d . . . . .
H25A H 0.135044 0.532110 1.047435 0.045 Uiso 1 1 calc R U . . .
H25B H 0.254383 0.431363 1.085325 0.045 Uiso 1 1 calc R U . . .
H25C H 0.150829 0.402493 0.992493 0.045 Uiso 1 1 calc R U . . .
Br1 Br 0.74358(2) 1.11574(2) 0.88898(2) 0.01881(5) Uani 1 1 d . . . . .
I1 I 1.17405(2) 0.16067(2) 0.37793(2) 0.02890(5) Uani 1 1 d . . . . .
N4 N 0.44549(16) 0.63213(16) 0.69378(15) 0.0139(3) Uani 1 1 d . . . . .
N8 N 0.39198(18) 0.46582(17) 0.87567(17) 0.0199(3) Uani 1 1 d . . . . .
O3 O 0.51891(15) 0.75809(14) 0.50183(13) 0.0187(3) Uani 1 1 d . . . . .
O22 O 0.07041(17) 0.72557(18) 0.96145(19) 0.0336(4) Uani 1 1 d . . . . .
O23 O 0.16597(15) 0.87497(16) 0.80002(15) 0.0232(3) Uani 1 1 d . . . . .
S1 S 0.59039(5) 0.42133(5) 0.71485(5) 0.01769(9) Uani 1 1 d . . . . .

loop_
_atom_site_aniso_label
_atom_site_aniso_U_11
_atom_site_aniso_U_22
_atom_site_aniso_U_33
_atom_site_aniso_U_23
_atom_site_aniso_U_13
_atom_site_aniso_U_12
C2 0.0172(8) 0.0116(8) 0.0160(8) -0.0034(6) -0.0018(6) 0.0006(6)
C3 0.0156(8) 0.0137(8) 0.0135(8) -0.0040(6) -0.0020(6) -0.0004(6)
C5 0.0146(8) 0.0136(8) 0.0146(8) -0.0041(6) -0.0022(6) 0.0031(6)
C6 0.0130(8) 0.0212(9) 0.0174(8) -0.0066(7) -0.0008(6) -0.0006(7)
C7 0.0177(9) 0.0233(10) 0.0179(9) -0.0046(7) 0.0014(7) -0.0017(7)
C8A 0.0176(8) 0.0127(8) 0.0160(8) -0.0021(6) -0.0026(7) 0.0009(6)
C9 0.0175(8) 0.0159(8) 0.0178(8) -0.0063(7) -0.0001(7) -0.0018(7)
C10 0.0155(8) 0.0199(9) 0.0195(9) -0.0093(7) 0.0009(7) -0.0022(7)
C11 0.0254(10) 0.0276(11) 0.0184(9) -0.0065(8) 0.0032(8) 0.0027(8)
C12 0.0247(10) 0.0367(13) 0.0218(10) -0.0104(9) 0.0085(8) -0.0001(9)
C13 0.0166(9) 0.0248(10) 0.0282(10) -0.0162(8) 0.0022(7) -0.0006(7)
C14 0.0195(9) 0.0194(10) 0.0376(12) -0.0100(9) 0.0064(9) 0.0001(8)
C15 0.0200(9) 0.0175(9) 0.0340(11) -0.0070(8) 0.0087(8) -0.0014(7)
C16 0.0139(8) 0.0134(8) 0.0120(7) -0.0033(6) -0.0014(6) 0.0028(6)
C17 0.0187(9) 0.0150(8) 0.0136(8) 0.0005(6) -0.0018(6) 0.0001(7)
C18 0.0183(8) 0.0191(9) 0.0136(8) -0.0032(7) -0.0033(6) 0.0011(7)
C19 0.0128(8) 0.0168(8) 0.0176(8) -0.0071(7) -0.0021(6) 0.0021(6)
C20 0.0227(9) 0.0125(8) 0.0192(9) -0.0014(7) -0.0050(7) 0.0010(7)
C21 0.0209(9) 0.0133(8) 0.0169(8) -0.0022(7) -0.0063(7) 0.0025(7)
C22 0.0135(8) 0.0254(10) 0.0270(10) -0.0136(8) -0.0010(7) -0.0007(7)
C23 0.0234(10) 0.0322(12) 0.0323(12) -0.0156(10) -0.0049(9) 0.0126(9)
C24 0.0427(15) 0.0287(13) 0.0440(15) -0.0101(11) -0.0031(12) 0.0091(11)
C25 0.0253(11) 0.0329(12) 0.0260(11) 0.0020(9) 0.0078(9) -0.0025(9)
Br1 0.01776(9) 0.01759(10) 0.02280(10) -0.00696(7) -0.00488(7) -0.00021(7)
I1 0.01806(7) 0.03128(9) 0.04305(10) -0.02298(7) 0.00437(6) 0.00133(5)
N4 0.0165(7) 0.0123(7) 0.0126(7) -0.0029(5) -0.0003(5) 0.0011(5)
N8 0.0221(8) 0.0170(8) 0.0182(8) 0.0001(6) 0.0002(6) 0.0010(6)
O3 0.0232(7) 0.0162(7) 0.0152(6) -0.0012(5) -0.0008(5) 0.0017(5)
O22 0.0226(8) 0.0304(9) 0.0478(11) -0.0149(8) 0.0160(7) -0.0066(7)
O23 0.0205(7) 0.0258(8) 0.0244(7) -0.0086(6) -0.0024(6) 0.0097(6)
S1 0.0221(2) 0.0122(2) 0.0174(2) -0.00167(16) 0.00015(17) 0.00408(16)

loop_
_atom_type_symbol
_atom_type_description
_atom_type_scat_dispersion_real
_atom_type_scat_dispersion_imag
_atom_type_scat_source
C C 0.0033 0.0016 'International Tables Vol C Tables 4.2.6.8 and 6.1.1.4'
H H 0.0000 0.0000 'International Tables Vol C Tables 4.2.6.8 and 6.1.1.4'
Br Br -0.2901 2.4595 'International Tables Vol C Tables 4.2.6.8 and 6.1.1.4'
I I -0.4742 1.8119 'International Tables Vol C Tables 4.2.6.8 and 6.1.1.4'
N N 0.0061 0.0033 'International Tables Vol C Tables 4.2.6.8 and 6.1.1.4'
O O 0.0106 0.0060 'International Tables Vol C Tables 4.2.6.8 and 6.1.1.4'
S S 0.1246 0.1234 'International Tables Vol C Tables 4.2.6.8 and 6.1.1.4'

loop_
_geom_angle_atom_site_label_1
_geom_angle_atom_site_label_2
_geom_angle_atom_site_label_3
_geom_angle
_geom_angle_site_symmetry_1
_geom_angle_site_symmetry_3
_geom_angle_publ_flag
C9 C2 C3 120.43(18) . . ?
C9 C2 S1 129.24(15) . . ?
C3 C2 S1 110.29(13) . . ?
O3 C3 N4 123.38(17) . . ?
O3 C3 C2 126.70(17) . . ?
N4 C3 C2 109.93(16) . . ?
N4 C5 C16 109.26(15) . . ?
N4 C5 C6 107.98(15) . . ?
C16 C5 C6 112.89(15) . . ?
N4 C5 H5 108.9 . . ?
C16 C5 H5 108.9 . . ?
C6 C5 H5 108.9 . . ?
C7 C6 C22 123.19(18) . . ?
C7 C6 C5 121.64(17) . . ?
C22 C6 C5 115.00(18) . . ?
C6 C7 N8 122.58(18) . . ?
C6 C7 C25 126.73(19) . . ?
N8 C7 C25 110.69(19) . . ?
N8 C8A N4 126.28(18) . . ?
N8 C8A S1 121.94(15) . . ?
N4 C8A S1 111.76(14) . . ?
C2 C9 C10 129.85(19) . . ?
C2 C9 H9 115.1 . . ?
C10 C9 H9 115.1 . . ?
C11 C10 C15 117.86(19) . . ?
C11 C10 C9 118.20(19) . . ?
C15 C10 C9 123.93(18) . . ?
C12 C11 C10 121.2(2) . . ?
C12 C11 H11 119.4 . . ?
C10 C11 H11 119.4 . . ?
C13 C12 C11 119.5(2) . . ?
C13 C12 H12 120.3 . . ?
C11 C12 H12 120.3 . . ?
C12 C13 C14 120.70(19) . . ?
C12 C13 I1 119.45(15) . . ?
C14 C13 I1 119.85(17) . . ?
C15 C14 C13 119.6(2) . . ?
C15 C14 H14 120.2 . . ?
C13 C14 H14 120.2 . . ?
C14 C15 C10 121.1(2) . . ?
C14 C15 H15 119.5 . . ?
C10 C15 H15 119.5 . . ?
C21 C16 C17 119.20(18) . . ?
C21 C16 C5 120.60(17) . . ?
C17 C16 C5 120.20(17) . . ?
C18 C17 C16 121.03(18) . . ?
C18 C17 H17 119.5 . . ?
C16 C17 H17 119.5 . . ?
C17 C18 C19 118.65(18) . . ?
C17 C18 H18 120.7 . . ?
C19 C18 H18 120.7 . . ?
C20 C19 C18 121.45(18) . . ?
C20 C19 Br1 119.17(15) . . ?
C18 C19 Br1 119.37(14) . . ?
C19 C20 C21 119.36(18) . . ?
C19 C20 H20 120.3 . . ?
C21 C20 H20 120.3 . . ?
C20 C21 C16 120.30(18) . . ?
C20 C21 H21 119.8 . . ?
C16 C21 H21 119.8 . . ?
O22 C22 O23 123.0(2) . . ?
O22 C22 C6 126.8(2) . . ?
O23 C22 C6 110.15(17) . . ?
O23 C23 C24 107.4(2) . . ?
O23 C23 H23A 110.2 . . ?
C24 C23 H23A 110.2 . . ?
O23 C23 H23B 110.2 . . ?
C24 C23 H23B 110.2 . . ?
H23A C23 H23B 108.5 . . ?
C23 C24 H24A 109.5 . . ?
C23 C24 H24B 109.5 . . ?
H24A C24 H24B 109.5 . . ?
C23 C24 H24C 109.5 . . ?
H24A C24 H24C 109.5 . . ?
H24B C24 H24C 109.5 . . ?
C7 C25 H25A 109.5 . . ?
C7 C25 H25B 109.5 . . ?
H25A C25 H25B 109.5 . . ?
C7 C25 H25C 109.5 . . ?
H25A C25 H25C 109.5 . . ?
H25B C25 H25C 109.5 . . ?
C8A N4 C3 116.45(16) . . ?
C8A N4 C5 120.58(15) . . ?
C3 N4 C5 122.10(16) . . ?
C8A N8 C7 116.19(18) . . ?
C22 O23 C23 116.58(18) . . ?
C2 S1 C8A 91.49(9) . . ?

loop_
_geom_bond_atom_site_label_1
_geom_bond_atom_site_label_2
_geom_bond_distance
_geom_bond_site_symmetry_2
_geom_bond_publ_flag
C2 C9 1.341(3) . ?
C2 C3 1.487(3) . ?
C2 S1 1.755(2) . ?
C3 O3 1.210(2) . ?
C3 N4 1.387(2) . ?
C5 N4 1.475(2) . ?
C5 C16 1.515(3) . ?
C5 C6 1.517(3) . ?
C5 H5 1.0000 . ?
C6 C7 1.341(3) . ?
C6 C22 1.483(3) . ?
C7 N8 1.417(3) . ?
C7 C25 1.500(3) . ?
C8A N8 1.279(3) . ?
C8A N4 1.368(2) . ?
C8A S1 1.751(2) . ?
C9 C10 1.455(3) . ?
C9 H9 0.9500 . ?
C10 C11 1.401(3) . ?
C10 C15 1.401(3) . ?
C11 C12 1.385(3) . ?
C11 H11 0.9500 . ?
C12 C13 1.383(3) . ?
C12 H12 0.9500 . ?
C13 C14 1.384(3) . ?
C13 I1 2.095(2) . ?
C14 C15 1.386(3) . ?
C14 H14 0.9500 . ?
C15 H15 0.9500 . ?
C16 C21 1.392(3) . ?
C16 C17 1.390(3) . ?
C17 C18 1.385(3) . ?
C17 H17 0.9500 . ?
C18 C19 1.390(3) . ?
C18 H18 0.9500 . ?
C19 C20 1.377(3) . ?
C19 Br1 1.8937(19) . ?
C20 C21 1.391(3) . ?
C20 H20 0.9500 . ?
C21 H21 0.9500 . ?
C22 O22 1.207(3) . ?
C22 O23 1.344(3) . ?
C23 O23 1.450(3) . ?
C23 C24 1.501(4) . ?
C23 H23A 0.9900 . ?
C23 H23B 0.9900 . ?
C24 H24A 0.9800 . ?
C24 H24B 0.9800 . ?
C24 H24C 0.9800 . ?
C25 H25A 0.9800 . ?
C25 H25B 0.9800 . ?
C25 H25C 0.9800 . ?
